data_2212174
loop_
_publ_author_name
'Tapper, Sophia'
'Fry, Fiona H.'
'Simpson, Stephen J.'
'Tucker, James H.R.'

_publ_section_title
;
 4,5-Bis(phthalimidomethyl)acridine
;
_journal_coeditor_code GK2051
_journal_issue 2
_journal_name_full 'Acta Crystallographica Section E'
_journal_page_first o719
_journal_page_last o720
_journal_paper_doi 10.1107/S1600536807001602
_journal_volume 63
_journal_year 2007
_chemical_formula_iupac 'C31 H19 N3 O4'
_chemical_formula_moiety 'C31 H19 N3 O4'
_chemical_formula_sum 'C31 H19 N3 O4'
_chemical_formula_weight 497.49
_chemical_name_common 4,5-bis(phthalimidomethyl)acridine
_chemical_name_systematic
;
N,N'-(acridine-4,5-diyldimethylene)bisphthalimide
;
_space_group_IT_number 33
_symmetry_cell_setting orthorhombic
_symmetry_space_group_name_Hall 'P 2c -2n'
_symmetry_space_group_name_H-M 'P n a 21'
_atom_sites_solution_hydrogens geom
_atom_sites_solution_primary direct
_atom_sites_solution_secondary difmap
_audit_creation_method SHELXL-97
_cell_angle_alpha 90.00
_cell_angle_beta 90.00
_cell_angle_gamma 90.00
_cell_formula_units_Z 4
_cell_length_a 40.462(12)
_cell_length_b 4.7732(14)
_cell_length_c 11.719(4)
_cell_measurement_reflns_used 980
_cell_measurement_temperature 120(2)
_cell_measurement_theta_max 28.90
_cell_measurement_theta_min 3.90
_cell_volume 2263.3(12)
_computing_cell_refinement 'SAINT (Bruker 2005)'
_computing_data_collection 'APEX2 (Bruker 2005)'
_computing_data_reduction SAINT
_computing_molecular_graphics 'WinGX (Farrugia, 1999)'
_computing_publication_material SHELXL97
_computing_structure_refinement 'SHELXL97 (Sheldrick, 1997)'
_computing_structure_solution 'SHELXS97 (Sheldrick, 1997)'
_diffrn_ambient_temperature 120(2)
_diffrn_measured_fraction_theta_full 0.936
_diffrn_measured_fraction_theta_max 0.936
_diffrn_measurement_device_type 'Bruker SMART APEX2 CCD'
_diffrn_measurement_method 'fine-slice \w'
_diffrn_radiation_monochromator 'silicon 111'
_diffrn_radiation_type synchrotron
_diffrn_radiation_wavelength 0.69050
_diffrn_reflns_av_R_equivalents 0.0605
_diffrn_reflns_av_sigmaI/netI 0.0536
_diffrn_reflns_limit_h_max 57
_diffrn_reflns_limit_h_min -41
_diffrn_reflns_limit_k_max 6
_diffrn_reflns_limit_k_min -6
_diffrn_reflns_limit_l_max 16
_diffrn_reflns_limit_l_min -16
_diffrn_reflns_number 15033
_diffrn_reflns_theta_full 29.93
_diffrn_reflns_theta_max 29.93
_diffrn_reflns_theta_min 2.93
_diffrn_standards_decay_% 5
_diffrn_standards_number 0
_exptl_absorpt_coefficient_mu 0.098
_exptl_absorpt_correction_type none
_exptl_crystal_colour colourless
_exptl_crystal_density_diffrn 1.460
_exptl_crystal_density_method 'not measured'
_exptl_crystal_description block
_exptl_crystal_F_000 1032
_exptl_crystal_size_max 0.17
_exptl_crystal_size_mid 0.07
_exptl_crystal_size_min 0.03
_refine_diff_density_max 0.290
_refine_diff_density_min -0.230
_refine_ls_extinction_method none
_refine_ls_goodness_of_fit_ref 1.112
_refine_ls_hydrogen_treatment constr
_refine_ls_matrix_type full
_refine_ls_number_parameters 343
_refine_ls_number_reflns 3485
_refine_ls_number_restraints 1
_refine_ls_restrained_S_all 1.112
_refine_ls_R_factor_all 0.0455
_refine_ls_R_factor_gt 0.0422
_refine_ls_shift/su_max 0.001
_refine_ls_shift/su_mean 0.000
_refine_ls_structure_factor_coef Fsqd
_refine_ls_weighting_details 'calc w=1/[\s^2^(Fo^2^)+(0.0613P)^2^+0.0792P] where P=(Fo^2^+2Fc^2^)/3'
_refine_ls_weighting_scheme calc
_refine_ls_wR_factor_gt 0.1074
_refine_ls_wR_factor_ref 0.1097
_reflns_number_gt 3261
_reflns_number_total 3485
_reflns_threshold_expression I>2\s(I)
_cod_data_source_file gk2051.cif
_cod_data_source_block I
_cod_database_code 2212174
_cod_database_fobs_code 2212174

loop_
_symmetry_equiv_pos_as_xyz
'x, y, z'
'-x, -y, z+1/2'
'x+1/2, -y+1/2, z'
'-x+1/2, y+1/2, z+1/2'

loop_
_atom_site_type_symbol
_atom_site_label
_atom_site_fract_x
_atom_site_fract_y
_atom_site_fract_z
_atom_site_U_iso_or_equiv
_atom_site_adp_type
_atom_site_calc_flag
_atom_site_refinement_flags
_atom_site_occupancy
N N1 0.83176(4) 0.2925(3) 0.78829(13) 0.0183(3) Uani d . 1
N N2 0.85102(4) 0.0911(3) 1.03501(14) 0.0200(3) Uani d . 1
N N3 0.92241(4) 0.5471(3) 0.63763(14) 0.0215(3) Uani d . 1
O O1 0.81187(4) 0.1257(3) 1.17883(13) 0.0277(3) Uani d . 1
O O2 0.90046(3) 0.1223(3) 0.93583(13) 0.0279(3) Uani d . 1
O O3 0.94365(4) 0.8999(3) 0.75155(14) 0.0338(4) Uani d . 1
O O4 0.91576(4) 0.2316(3) 0.48906(15) 0.0344(4) Uani d . 1
C C1 0.77150(4) 0.2605(4) 0.77479(14) 0.0185(3) Uani d . 1
C C2 0.74203(4) 0.1222(4) 0.81025(17) 0.0223(4) Uani d . 1
H H2 0.7214 0.1737 0.7779 0.027 Uiso calc R 1
C C3 0.74345(5) -0.0844(4) 0.89074(17) 0.0235(4) Uani d . 1
H H3 0.7239 -0.1797 0.9129 0.028 Uiso calc R 1
C C4 0.77413(4) -0.1567(4) 0.94126(16) 0.0214(3) Uani d . 1
H H4 0.7746 -0.2978 0.9984 0.026 Uiso calc R 1
C C5 0.80312(4) -0.0297(4) 0.91040(15) 0.0186(3) Uani d . 1
C C6 0.80269(4) 0.1822(4) 0.82285(15) 0.0177(3) Uani d . 1
C C7 0.83094(4) 0.4871(4) 0.70479(15) 0.0178(3) Uani d . 1
C C8 0.86188(4) 0.5955(4) 0.66179(15) 0.0197(3) Uani d . 1
C C9 0.86127(5) 0.8028(4) 0.58156(17) 0.0231(4) Uani d . 1
H H9 0.8817 0.8753 0.5543 0.028 Uiso calc R 1
C C10 0.83127(5) 0.9147(4) 0.53718(18) 0.0242(4) Uani d . 1
H H10 0.8319 1.0620 0.4827 0.029 Uiso calc R 1
C C11 0.80172(5) 0.8106(4) 0.57279(16) 0.0222(4) Uani d . 1
H H11 0.7817 0.8829 0.5420 0.027 Uiso calc R 1
C C12 0.80068(5) 0.5924(4) 0.65653(15) 0.0194(3) Uani d . 1
C C13 0.77117(4) 0.4729(4) 0.69289(16) 0.0199(3) Uani d . 1
H H13 0.7508 0.5357 0.6620 0.024 Uiso calc R 1
C C14 0.83526(5) -0.1224(4) 0.96340(16) 0.0209(3) Uani d . 1
H H14A 0.8311 -0.2912 1.0103 0.031 Uiso calc R 1
H H14B 0.8508 -0.1758 0.9018 0.031 Uiso calc R 1
C C15 0.83807(4) 0.1954(4) 1.13738(16) 0.0208(3) Uani d . 1
C C16 0.86271(5) 0.4023(4) 1.17980(16) 0.0213(4) Uani d . 1
C C17 0.86196(5) 0.5752(4) 1.27455(17) 0.0267(4) Uani d . 1
H H17 0.8439 0.5730 1.3262 0.032 Uiso calc R 1
C C18 0.88900(6) 0.7534(4) 1.29110(19) 0.0296(4) Uani d . 1
H H18 0.8892 0.8768 1.3547 0.035 Uiso calc R 1
C C19 0.91561(5) 0.7531(4) 1.2162(2) 0.0301(4) Uani d . 1
H H19 0.9336 0.8760 1.2298 0.036 Uiso calc R 1
C C20 0.91646(5) 0.5767(4) 1.12144(19) 0.0269(4) Uani d . 1
H H20 0.9347 0.5752 1.0706 0.032 Uiso calc R 1
C C21 0.88942(5) 0.4038(4) 1.10482(16) 0.0211(3) Uani d . 1
C C22 0.88282(4) 0.1962(4) 1.01334(16) 0.0211(3) Uani d . 1
C C23 0.89375(4) 0.4725(4) 0.70719(17) 0.0227(4) Uani d . 1
H H23A 0.8973 0.5399 0.7861 0.034 Uiso calc R 1
H H23B 0.8917 0.2659 0.7099 0.034 Uiso calc R 1
C C24 0.94534(5) 0.7539(4) 0.66824(16) 0.0228(4) Uani d . 1
C C25 0.97115(5) 0.7509(4) 0.57742(17) 0.0226(4) Uani d . 1
C C26 0.99967(5) 0.9096(4) 0.5676(2) 0.0284(4) Uani d . 1
H H26 1.0057 1.0433 0.6239 0.034 Uiso calc R 1
C C27 1.01919(5) 0.8640(5) 0.4710(2) 0.0322(5) Uani d . 1
H H27 1.0388 0.9705 0.4607 0.039 Uiso calc R 1
C C28 1.01049(6) 0.6664(5) 0.3899(2) 0.0339(5) Uani d . 1
H H28 1.0243 0.6399 0.3251 0.041 Uiso calc R 1
C C29 0.98168(6) 0.5042(5) 0.4015(2) 0.0308(4) Uani d . 1
H H29 0.9757 0.3675 0.3463 0.037 Uiso calc R 1
C C30 0.96241(5) 0.5526(4) 0.49682(17) 0.0232(4) Uani d . 1
C C31 0.93105(5) 0.4174(4) 0.53474(17) 0.0238(4) Uani d . 1

loop_
_atom_site_aniso_label
_atom_site_aniso_U_11
_atom_site_aniso_U_22
_atom_site_aniso_U_33
_atom_site_aniso_U_12
_atom_site_aniso_U_13
_atom_site_aniso_U_23
N1 0.0173(7) 0.0224(7) 0.0153(6) -0.0011(5) 0.0008(5) -0.0004(5)
N2 0.0175(7) 0.0252(7) 0.0172(6) -0.0011(5) 0.0007(6) -0.0014(5)
N3 0.0169(7) 0.0281(7) 0.0196(7) -0.0044(6) 0.0034(6) -0.0013(6)
O1 0.0224(7) 0.0370(8) 0.0237(7) -0.0034(6) 0.0048(5) -0.0017(6)
O2 0.0190(7) 0.0426(9) 0.0222(7) 0.0031(5) 0.0017(5) -0.0015(6)
O3 0.0277(8) 0.0442(9) 0.0295(8) -0.0079(6) 0.0027(6) -0.0120(7)
O4 0.0405(9) 0.0342(8) 0.0284(7) -0.0145(6) 0.0076(7) -0.0072(6)
C1 0.0173(8) 0.0214(8) 0.0168(8) 0.0002(6) 0.0002(6) -0.0028(6)
C2 0.0153(8) 0.0283(9) 0.0235(9) -0.0003(6) -0.0004(7) -0.0024(7)
C3 0.0188(8) 0.0274(9) 0.0244(9) -0.0034(7) 0.0033(7) -0.0010(7)
C4 0.0216(8) 0.0241(8) 0.0186(7) -0.0018(6) 0.0022(7) -0.0004(7)
C5 0.0184(8) 0.0212(8) 0.0162(7) 0.0005(6) -0.0012(6) -0.0009(6)
C6 0.0159(8) 0.0220(8) 0.0153(7) -0.0001(6) 0.0001(6) -0.0022(6)
C7 0.0164(8) 0.0205(8) 0.0166(7) -0.0008(6) -0.0002(6) -0.0021(6)
C8 0.0172(8) 0.0232(8) 0.0187(8) -0.0029(6) 0.0000(6) -0.0019(6)
C9 0.0236(9) 0.0252(9) 0.0204(8) -0.0041(6) 0.0013(7) 0.0006(7)
C10 0.0287(10) 0.0230(9) 0.0209(8) -0.0013(7) -0.0003(7) 0.0023(7)
C11 0.0254(9) 0.0222(8) 0.0191(8) 0.0021(6) -0.0028(7) 0.0000(6)
C12 0.0204(8) 0.0209(8) 0.0168(7) 0.0011(6) -0.0010(6) -0.0018(6)
C13 0.0185(8) 0.0240(9) 0.0171(7) 0.0024(6) -0.0018(6) -0.0026(6)
C14 0.0208(8) 0.0221(8) 0.0198(8) 0.0008(6) -0.0028(6) -0.0011(6)
C15 0.0186(8) 0.0266(8) 0.0171(8) 0.0012(6) -0.0007(6) 0.0009(6)
C16 0.0204(8) 0.0248(9) 0.0185(8) 0.0006(6) -0.0027(7) 0.0010(6)
C17 0.0284(10) 0.0297(10) 0.0220(9) 0.0016(7) -0.0016(7) -0.0026(7)
C18 0.0368(11) 0.0281(10) 0.0237(9) -0.0008(8) -0.0087(8) -0.0025(7)
C19 0.0297(10) 0.0290(10) 0.0317(11) -0.0053(7) -0.0097(8) 0.0013(8)
C20 0.0217(9) 0.0313(9) 0.0277(10) -0.0024(7) -0.0028(7) 0.0033(8)
C21 0.0196(8) 0.0256(9) 0.0182(8) 0.0003(6) -0.0028(6) 0.0013(6)
C22 0.0174(8) 0.0271(9) 0.0186(8) 0.0016(6) -0.0025(6) 0.0020(6)
C23 0.0168(8) 0.0301(9) 0.0211(8) -0.0024(7) 0.0028(6) 0.0029(7)
C24 0.0171(8) 0.0275(9) 0.0239(9) -0.0025(6) 0.0001(7) -0.0003(7)
C25 0.0162(8) 0.0261(9) 0.0256(8) 0.0006(6) 0.0013(7) 0.0015(7)
C26 0.0175(8) 0.0341(10) 0.0335(10) -0.0039(7) 0.0012(8) 0.0022(8)
C27 0.0182(9) 0.0349(11) 0.0436(12) -0.0002(7) 0.0086(8) 0.0088(9)
C28 0.0283(11) 0.0344(11) 0.0390(12) 0.0047(8) 0.0178(9) 0.0077(9)
C29 0.0329(11) 0.0297(10) 0.0299(10) 0.0007(8) 0.0112(8) 0.0008(8)
C30 0.0209(8) 0.0238(8) 0.0247(9) -0.0003(6) 0.0042(7) 0.0022(7)
C31 0.0244(9) 0.0254(9) 0.0217(8) -0.0028(7) 0.0033(7) -0.0003(7)

loop_
_atom_type_symbol
_atom_type_description
_atom_type_scat_dispersion_real
_atom_type_scat_dispersion_imag
_atom_type_scat_source
C C 0.0033 0.0016 'International Tables Vol C Tables 4.2.6.8 and 6.1.1.4'
H H 0.0000 0.0000 'International Tables Vol C Tables 4.2.6.8 and 6.1.1.4'
N N 0.0061 0.0033 'International Tables Vol C Tables 4.2.6.8 and 6.1.1.4'
O O 0.0106 0.0060 'International Tables Vol C Tables 4.2.6.8 and 6.1.1.4'

loop_
_geom_angle_atom_site_label_1
_geom_angle_atom_site_label_2
_geom_angle_atom_site_label_3
_geom_angle
C7 N1 C6 117.65(15)
C15 N2 C22 111.76(16)
C15 N2 C14 125.08(16)
C22 N2 C14 122.92(16)
C31 N3 C24 111.51(15)
C31 N3 C23 124.81(17)
C24 N3 C23 123.65(16)
C13 C1 C2 121.95(17)
C13 C1 C6 117.93(16)
C2 C1 C6 120.12(16)
C3 C2 C1 120.07(17)
C3 C2 H2 120.0
C1 C2 H2 120.0
C2 C3 C4 120.05(17)
C2 C3 H3 120.0
C4 C3 H3 120.0
C5 C4 C3 122.16(17)
C5 C4 H4 118.9
C3 C4 H4 118.9
C4 C5 C6 119.23(16)
C4 C5 C14 120.04(16)
C6 C5 C14 120.65(15)
N1 C6 C1 123.22(16)
N1 C6 C5 118.46(15)
C1 C6 C5 118.30(15)
N1 C7 C12 123.11(16)
N1 C7 C8 118.53(16)
C12 C7 C8 118.36(16)
C9 C8 C7 118.93(17)
C9 C8 C23 122.60(17)
C7 C8 C23 118.47(16)
C8 C9 C10 122.59(17)
C8 C9 H9 118.7
C10 C9 H9 118.7
C11 C10 C9 120.00(18)
C11 C10 H10 120.0
C9 C10 H10 120.0
C10 C11 C12 120.12(17)
C10 C11 H11 119.9
C12 C11 H11 119.9
C13 C12 C11 122.27(17)
C13 C12 C7 117.83(16)
C11 C12 C7 119.89(16)
C12 C13 C1 120.04(16)
C12 C13 H13 120.0
C1 C13 H13 120.0
N2 C14 C5 114.04(15)
N2 C14 H14A 108.7
C5 C14 H14A 108.7
N2 C14 H14B 108.7
C5 C14 H14B 108.7
H14A C14 H14B 107.6
O1 C15 N2 124.94(18)
O1 C15 C16 129.32(18)
N2 C15 C16 105.73(16)
C17 C16 C21 121.34(18)
C17 C16 C15 130.45(18)
C21 C16 C15 108.21(16)
C16 C17 C18 117.2(2)
C16 C17 H17 121.4
C18 C17 H17 121.4
C19 C18 C17 121.17(19)
C19 C18 H18 119.4
C17 C18 H18 119.4
C18 C19 C20 121.55(19)
C18 C19 H19 119.2
C20 C19 H19 119.2
C21 C20 C19 116.92(19)
C21 C20 H20 121.5
C19 C20 H20 121.5
C20 C21 C16 121.85(18)
C20 C21 C22 129.94(18)
C16 C21 C22 108.21(16)
O2 C22 N2 124.97(18)
O2 C22 C21 129.18(18)
N2 C22 C21 105.84(15)
N3 C23 C8 112.66(16)
N3 C23 H23A 109.1
C8 C23 H23A 109.1
N3 C23 H23B 109.1
C8 C23 H23B 109.1
H23A C23 H23B 107.8
O3 C24 N3 125.37(18)
O3 C24 C25 128.72(18)
N3 C24 C25 105.91(16)
C30 C25 C26 122.03(19)
C30 C25 C24 108.37(16)
C26 C25 C24 129.61(19)
C25 C26 C27 116.9(2)
C25 C26 H26 121.5
C27 C26 H26 121.5
C28 C27 C26 121.24(19)
C28 C27 H27 119.4
C26 C27 H27 119.4
C27 C28 C29 121.3(2)
C27 C28 H28 119.3
C29 C28 H28 119.3
C30 C29 C28 117.0(2)
C30 C29 H29 121.5
C28 C29 H29 121.5
C29 C30 C25 121.50(18)
C29 C30 C31 130.43(19)
C25 C30 C31 108.06(17)
O4 C31 N3 125.39(19)
O4 C31 C30 128.47(19)
N3 C31 C30 106.13(16)

loop_
_geom_bond_atom_site_label_1
_geom_bond_atom_site_label_2
_geom_bond_distance
N1 C7 1.350(2)
N1 C6 1.351(2)
N2 C15 1.401(2)
N2 C22 1.404(2)
N2 C14 1.466(2)
N3 C31 1.400(2)
N3 C24 1.401(2)
N3 C23 1.461(2)
O1 C15 1.213(2)
O2 C22 1.208(2)
O3 C24 1.201(2)
O4 C31 1.207(2)
C1 C13 1.396(3)
C1 C2 1.425(3)
C1 C6 1.432(2)
C2 C3 1.366(3)
C2 H2 0.9500
C3 C4 1.418(3)
C3 H3 0.9500
C4 C5 1.369(2)
C4 H4 0.9500
C5 C6 1.441(2)
C5 C14 1.507(3)
C7 C12 1.439(2)
C7 C8 1.446(2)
C8 C9 1.365(3)
C8 C23 1.513(3)
C9 C10 1.425(3)
C9 H9 0.9500
C10 C11 1.360(3)
C10 H10 0.9500
C11 C12 1.432(3)
C11 H11 0.9500
C12 C13 1.390(3)
C13 H13 0.9500
C14 H14A 0.9900
C14 H14B 0.9900
C15 C16 1.489(3)
C16 C17 1.384(3)
C16 C21 1.393(3)
C17 C18 1.399(3)
C17 H17 0.9500
C18 C19 1.389(3)
C18 H18 0.9500
C19 C20 1.393(3)
C19 H19 0.9500
C20 C21 1.384(3)
C20 H20 0.9500
C21 C22 1.484(3)
C23 H23A 0.9900
C23 H23B 0.9900
C24 C25 1.491(3)
C25 C30 1.383(3)
C25 C26 1.385(3)
C26 C27 1.398(3)
C26 H26 0.9500
C27 C28 1.384(4)
C27 H27 0.9500
C28 C29 1.406(3)
C28 H28 0.9500
C29 C30 1.382(3)
C29 H29 0.9500
C30 C31 1.491(3)

loop_
_geom_torsion_atom_site_label_1
_geom_torsion_atom_site_label_2
_geom_torsion_atom_site_label_3
_geom_torsion_atom_site_label_4
_geom_torsion
_geom_torsion_publ_flag
C13 C1 C2 C3 -179.93(17) ?
C6 C1 C2 C3 0.4(3) ?
C1 C2 C3 C4 1.6(3) ?
C2 C3 C4 C5 -1.4(3) ?
C3 C4 C5 C6 -0.7(3) ?
C3 C4 C5 C14 -177.57(17) ?
C7 N1 C6 C1 0.4(3) ?
C7 N1 C6 C5 178.85(16) ?
C13 C1 C6 N1 -3.8(3) ?
C2 C1 C6 N1 175.88(17) ?
C13 C1 C6 C5 177.80(16) ?
C2 C1 C6 C5 -2.5(2) ?
C4 C5 C6 N1 -175.82(17) ?
C14 C5 C6 N1 1.0(2) ?
C4 C5 C6 C1 2.7(3) ?
C14 C5 C6 C1 179.48(16) ?
C6 N1 C7 C12 3.7(3) ?
C6 N1 C7 C8 -176.34(16) ?
N1 C7 C8 C9 -176.64(17) ?
C12 C7 C8 C9 3.3(3) ?
N1 C7 C8 C23 3.8(2) ?
C12 C7 C8 C23 -176.31(15) ?
C7 C8 C9 C10 -0.8(3) ?
C23 C8 C9 C10 178.72(19) ?
C8 C9 C10 C11 -1.5(3) ?
C9 C10 C11 C12 1.2(3) ?
C10 C11 C12 C13 -177.84(18) ?
C10 C11 C12 C7 1.3(3) ?
N1 C7 C12 C13 -4.4(3) ?
C8 C7 C12 C13 175.64(16) ?
N1 C7 C12 C11 176.39(16) ?
C8 C7 C12 C11 -3.5(2) ?
C11 C12 C13 C1 179.99(16) ?
C7 C12 C13 C1 0.8(3) ?
C2 C1 C13 C12 -176.71(17) ?
C6 C1 C13 C12 2.9(3) ?
C15 N2 C14 C5 65.6(2) ?
C22 N2 C14 C5 -120.55(18) ?
C4 C5 C14 N2 -114.29(19) y
C6 C5 C14 N2 68.9(2) y
C22 N2 C15 O1 -175.73(18) ?
C14 N2 C15 O1 -1.3(3) ?
C22 N2 C15 C16 4.8(2) ?
C14 N2 C15 C16 179.16(16) ?
O1 C15 C16 C17 -2.3(3) ?
N2 C15 C16 C17 177.15(19) ?
O1 C15 C16 C21 178.12(19) ?
N2 C15 C16 C21 -2.4(2) ?
C21 C16 C17 C18 0.6(3) ?
C15 C16 C17 C18 -178.88(19) ?
C16 C17 C18 C19 -0.8(3) ?
C17 C18 C19 C20 0.2(3) ?
C18 C19 C20 C21 0.6(3) ?
C19 C20 C21 C16 -0.9(3) ?
C19 C20 C21 C22 179.74(19) ?
C17 C16 C21 C20 0.2(3) ?
C15 C16 C21 C20 179.83(18) ?
C17 C16 C21 C22 179.75(17) ?
C15 C16 C21 C22 -0.6(2) ?
C15 N2 C22 O2 173.75(18) ?
C14 N2 C22 O2 -0.8(3) ?
C15 N2 C22 C21 -5.2(2) ?
C14 N2 C22 C21 -179.70(15) ?
C20 C21 C22 O2 4.1(3) ?
C16 C21 C22 O2 -175.39(19) ?
C20 C21 C22 N2 -177.08(19) ?
C16 C21 C22 N2 3.4(2) ?
C31 N3 C23 C8 -79.5(2) ?
C24 N3 C23 C8 102.6(2) ?
C9 C8 C23 N3 -14.1(3) y
C7 C8 C23 N3 165.48(16) y
C31 N3 C24 O3 178.9(2) ?
C23 N3 C24 O3 -3.0(3) ?
C31 N3 C24 C25 -1.1(2) ?
C23 N3 C24 C25 177.07(17) ?
O3 C24 C25 C30 -178.5(2) ?
N3 C24 C25 C30 1.5(2) ?
O3 C24 C25 C26 1.5(4) ?
N3 C24 C25 C26 -178.6(2) ?
C30 C25 C26 C27 1.0(3) ?
C24 C25 C26 C27 -178.97(19) ?
C25 C26 C27 C28 -0.8(3) ?
C26 C27 C28 C29 0.1(3) ?
C27 C28 C29 C30 0.5(3) ?
C28 C29 C30 C25 -0.2(3) ?
C28 C29 C30 C31 -179.4(2) ?
C26 C25 C30 C29 -0.5(3) ?
C24 C25 C30 C29 179.48(19) ?
C26 C25 C30 C31 178.77(18) ?
C24 C25 C30 C31 -1.2(2) ?
C24 N3 C31 O4 179.6(2) ?
C23 N3 C31 O4 1.5(3) ?
C24 N3 C31 C30 0.4(2) ?
C23 N3 C31 C30 -177.78(17) ?
C29 C30 C31 O4 0.6(4) ?
C25 C30 C31 O4 -178.6(2) ?
C29 C30 C31 N3 179.8(2) ?
C25 C30 C31 N3 0.6(2) ?

loop_
_cod_related_entry_id
_cod_related_entry_database
_cod_related_entry_code
1 ChemSpider 21125449
